data_4022364
loop_
_publ_author_name
'Jason E. Field'
'Thomas J. Hill'
'D. Venkataraman'

_publ_contact_author_address
;
Department of Chemistry
University of Massachusetts
Amherst, MA 01003
;
_publ_contact_author_email dv@chem.umass.edu
_publ_contact_author_fax 413-545-4490
_publ_contact_author_name 'D. Venkataraman'
_publ_contact_author_phone 413-545-2028
_publ_section_title
;
 Bridged Triarylamines: A New Class of Heterohelicenes
;
_journal_name_full 'Journal of Organic Chemistry'
_journal_page_first 6071
_journal_page_last 6078
_journal_paper_doi 10.1021/jo026883p
_journal_volume 68
_journal_year 2003
_chemical_compound_source 'Local laboratory'
_chemical_formula_moiety 'C26 H27 N O4 '
_chemical_formula_sum 'C26 H27 N O4'
_chemical_formula_weight 417.505
_chemical_name_systematic
;
  ?
;
_space_group_IT_number 14
_symmetry_cell_setting monoclinic
_symmetry_space_group_name_Hall '-P 2ybc'
_symmetry_space_group_name_H-M 'P 1 21/c 1'
_audit_creation_method maXus
_cell_angle_alpha 90.00
_cell_angle_beta 110.6228(13)
_cell_angle_gamma 90.00
_cell_formula_units_Z 4
_cell_length_a 12.1636(4)
_cell_length_b 17.4913(6)
_cell_length_c 11.8633(3)
_cell_measurement_reflns_used 4105
_cell_measurement_temperature 298
_cell_measurement_theta_max 25.028
_cell_measurement_theta_min 4.076
_cell_volume 2362.26(13)
_computing_cell_refinement 'HKL Scalepack (Otwinowski & Minor 1997)'
_computing_data_collection KappaCCD
_computing_data_reduction 'Denzo and Scalepak (Otwinowski & Minor, 1997)'
_computing_structure_refinement 'SHELXL-97 (Sheldrick, 1997)'
_diffrn_measured_fraction_theta_full 0.989
_diffrn_measured_fraction_theta_max 0.989
_diffrn_measurement_device KappaCCD
_diffrn_measurement_method CCD
_diffrn_orient_matrix_type X=UH
_diffrn_orient_matrix_UB_11 -0.00215
_diffrn_orient_matrix_UB_12 0.08898
_diffrn_orient_matrix_UB_13 0.01377
_diffrn_orient_matrix_UB_21 0.04201
_diffrn_orient_matrix_UB_22 -0.00494
_diffrn_orient_matrix_UB_23 0.03847
_diffrn_orient_matrix_UB_31 0.05499
_diffrn_orient_matrix_UB_32 0.04113
_diffrn_orient_matrix_UB_33 -0.05478
_diffrn_radiation_source 'fine-focus sealed tube'
_diffrn_radiation_type ' MoK\a'
_diffrn_radiation_wavelength_id all
_diffrn_reflns_limit_h_max 14
_diffrn_reflns_limit_h_min -14
_diffrn_reflns_limit_k_max 20
_diffrn_reflns_limit_k_min -19
_diffrn_reflns_limit_l_max 14
_diffrn_reflns_limit_l_min -14
_diffrn_reflns_number 7506
_diffrn_reflns_theta_full 24.92
_diffrn_reflns_theta_max 24.92
_diffrn_reflns_theta_min 4.12
_exptl_absorpt_coefficient_mu 0.079
_exptl_absorpt_correction_type none
_exptl_crystal_colour Colourless
_exptl_crystal_density_diffrn 1.174
_exptl_crystal_density_method 'not measured'
_exptl_crystal_description Cube
_refine_diff_density_max 0.423
_refine_diff_density_min -0.216
_refine_diff_density_rms 0.035
_refine_ls_extinction_method none
_refine_ls_goodness_of_fit_ref 1.054
_refine_ls_hydrogen_treatment noref
_refine_ls_matrix_type full
_refine_ls_number_parameters 280
_refine_ls_number_reflns 4082
_refine_ls_number_restraints 0
_refine_ls_restrained_S_all 1.054
_refine_ls_R_factor_all 0.1397
_refine_ls_R_factor_gt 0.0788
_refine_ls_shift/su_max 0.008
_refine_ls_shift/su_mean 0.001
_refine_ls_structure_factor_coef Fsqd
_refine_ls_weighting_details 'calc w=1/[\s^2^(Fo^2^)+(0.0870P)^2^+1.4071P] where P=(Fo^2^+2Fc^2^)/3'
_refine_ls_weighting_scheme calc
_refine_ls_wR_factor_gt 0.1896
_refine_ls_wR_factor_ref 0.2252
_reflns_number_gt 2395
_reflns_number_total 4082
_reflns_threshold_expression >2sigma(I)
_cod_data_source_file jo026883psi20021219_022332_7.cif
_cod_data_source_block comp10
_cod_depositor_comments
;
The following automatic conversions were performed:
'_symmetry_cell_setting' value 'Monoclinic' changed to 'monoclinic'
according to '/home/saulius/struct/CIF-dictionaries/cif_core.dic'
dictionary named 'cif_core.dic' version 2.4.1 from 2010-06-29.

Automatic conversion script
Id: cif_fix_enum 1527 2010-12-29 10:47:43Z saulius 
;
_cod_original_sg_symbol_H-M 'P 21/c        '
_cod_original_formula_sum 'C26 H27 N O4 '
_cod_database_code 4022364

loop_
_symmetry_equiv_pos_as_xyz
+X,+Y,+Z
-X,-Y,-Z
'-X,+Y+ 1/2,-Z+ 1/2'
'+X,-Y+ 1/2,+Z+ 1/2'

loop_
_atom_site_label
_atom_site_type_symbol
_atom_site_fract_x
_atom_site_fract_y
_atom_site_fract_z
_atom_site_U_iso_or_equiv
_atom_site_adp_type
_atom_site_occupancy
_atom_site_symmetry_multiplicity
_atom_site_calc_flag
_atom_site_refinement_flags
O1 O 0.3844(3) 0.0576(2) 0.1620(4) 0.1342(16) Uani 1 1 d .
O2 O 0.1905(3) 0.05848(16) 0.1061(2) 0.0823(8) Uani 1 1 d .
O3 O 0.0868(3) 0.27885(17) 0.4607(3) 0.1023(11) Uani 1 1 d .
O4 O 0.1465(2) 0.16236(14) 0.5323(2) 0.0676(7) Uani 1 1 d .
N1 N 0.1486(2) 0.08316(15) 0.3211(2) 0.0548(7) Uani 1 1 d .
C1 C 0.2201(3) 0.14684(18) 0.3217(3) 0.0522(8) Uani 1 1 d .
C2 C 0.2951(3) 0.1461(2) 0.2559(3) 0.0599(9) Uani 1 1 d .
C3 C 0.3703(3) 0.2069(2) 0.2624(3) 0.0699(11) Uani 1 1 d .
C4 C 0.3706(3) 0.2727(2) 0.3277(3) 0.0663(10) Uani 1 1 d .
C5 C 0.2916(3) 0.2739(2) 0.3888(3) 0.0643(10) Uani 1 1 d .
C6 C 0.2196(3) 0.21279(19) 0.3890(3) 0.0564(9) Uani 1 1 d .
C7 C 0.2973(4) 0.0821(2) 0.1722(4) 0.0762(11) Uani 1 1 d .
C8 C 0.1427(3) 0.2223(2) 0.4627(3) 0.0639(10) Uani 1 1 d .
C9 C 0.4511(4) 0.3408(2) 0.3335(4) 0.0812(12) Uani 1 1 d .
C10 C 0.3770(6) 0.4133(3) 0.2940(7) 0.151(3) Uani 1 1 d .
C11 C 0.5193(9) 0.3311(5) 0.2541(9) 0.236(6) Uani 1 1 d .
C12 C 0.5294(6) 0.3544(4) 0.4628(6) 0.153(3) Uani 1 1 d .
C13 C 0.0260(3) 0.09293(19) 0.2878(3) 0.0562(9) Uani 1 1 d .
C14 C -0.0322(4) 0.1426(2) 0.1954(4) 0.0708(11) Uani 1 1 d .
C15 C -0.1506(5) 0.1555(3) 0.1680(5) 0.0951(15) Uani 1 1 d .
C16 C -0.2123(4) 0.1189(3) 0.2296(5) 0.1043(17) Uani 1 1 d .
C17 C -0.1544(4) 0.0682(3) 0.3197(4) 0.0922(14) Uani 1 1 d .
C18 C -0.0357(3) 0.0551(2) 0.3483(3) 0.0696(10) Uani 1 1 d .
C19 C 0.2028(4) 0.0112(2) 0.3600(3) 0.0639(10) Uani 1 1 d .
C20 C 0.1489(4) -0.0552(2) 0.3036(5) 0.0881(14) Uani 1 1 d .
C21 C 0.2009(7) -0.1253(3) 0.3407(7) 0.126(2) Uani 1 1 d .
C22 C 0.3072(8) -0.1285(4) 0.4338(9) 0.144(3) Uani 1 1 d .
C23 C 0.3611(5) -0.0635(4) 0.4898(6) 0.119(2) Uani 1 1 d .
C24 C 0.3096(4) 0.0072(3) 0.4528(4) 0.0814(12) Uani 1 1 d .
C25 C 0.1819(5) -0.0021(3) 0.0204(5) 0.1131(18) Uani 1 1 d .
C26 C 0.0707(4) 0.1661(3) 0.6033(4) 0.0871(13) Uani 1 1 d .
H3 H 0.4226 0.2033 0.2213 0.084 Uiso 1 1 calc R
H5 H 0.2870 0.3177 0.4313 0.077 Uiso 1 1 calc R
H10A H 0.4276 0.4561 0.2977 0.226 Uiso 1 1 calc R
H10B H 0.3337 0.4222 0.3465 0.226 Uiso 1 1 calc R
H10C H 0.3233 0.4072 0.2129 0.226 Uiso 1 1 calc R
H11A H 0.5685 0.3751 0.2606 0.354 Uiso 1 1 calc R
H11B H 0.4667 0.3258 0.1723 0.354 Uiso 1 1 calc R
H11C H 0.5674 0.2862 0.2774 0.354 Uiso 1 1 calc R
H12A H 0.5799 0.3972 0.4665 0.230 Uiso 1 1 calc R
H12B H 0.5763 0.3097 0.4934 0.230 Uiso 1 1 calc R
H12C H 0.4818 0.3648 0.5106 0.230 Uiso 1 1 calc R
H14 H 0.0081 0.1671 0.1522 0.085 Uiso 1 1 calc R
H15 H -0.1895 0.1895 0.1067 0.114 Uiso 1 1 calc R
H16 H -0.2920 0.1283 0.2106 0.125 Uiso 1 1 calc R
H17 H -0.1953 0.0427 0.3614 0.111 Uiso 1 1 calc R
H18 H 0.0028 0.0204 0.4088 0.084 Uiso 1 1 calc R
H20 H 0.0772 -0.0524 0.2403 0.106 Uiso 1 1 calc R
H21 H 0.1645 -0.1700 0.3031 0.151 Uiso 1 1 calc R
H22 H 0.3428 -0.1756 0.4589 0.173 Uiso 1 1 calc R
H23 H 0.4327 -0.0666 0.5531 0.142 Uiso 1 1 calc R
H24 H 0.3469 0.0516 0.4903 0.098 Uiso 1 1 calc R
H25A H 0.1007 -0.0142 -0.0216 0.170 Uiso 1 1 calc R
H25B H 0.2221 -0.0466 0.0622 0.170 Uiso 1 1 calc R
H25C H 0.2170 0.0144 -0.0364 0.170 Uiso 1 1 calc R
H26A H 0.0802 0.1204 0.6508 0.131 Uiso 1 1 calc R
H26B H -0.0096 0.1705 0.5506 0.131 Uiso 1 1 calc R
H26C H 0.0915 0.2098 0.6556 0.131 Uiso 1 1 calc R

loop_
_atom_site_aniso_label
_atom_site_aniso_U_11
_atom_site_aniso_U_22
_atom_site_aniso_U_33
_atom_site_aniso_U_23
_atom_site_aniso_U_13
_atom_site_aniso_U_12
O1 0.114(3) 0.133(3) 0.190(4) -0.062(3) 0.096(3) -0.007(2)
O2 0.100(2) 0.0753(19) 0.0729(17) -0.0162(14) 0.0321(16) 0.0082(16)
O3 0.125(3) 0.069(2) 0.138(3) -0.0015(18) 0.079(2) 0.0188(19)
O4 0.0777(18) 0.0687(17) 0.0643(15) -0.0048(13) 0.0349(13) -0.0030(13)
N1 0.0589(19) 0.0484(17) 0.0588(16) 0.0022(13) 0.0229(13) 0.0005(14)
C1 0.054(2) 0.049(2) 0.0522(18) 0.0029(15) 0.0170(15) 0.0014(16)
C2 0.069(2) 0.057(2) 0.057(2) 0.0035(16) 0.0260(17) 0.0029(18)
C3 0.071(3) 0.078(3) 0.069(2) 0.008(2) 0.036(2) 0.000(2)
C4 0.067(2) 0.066(2) 0.064(2) 0.0059(18) 0.0206(19) -0.0095(19)
C5 0.072(2) 0.058(2) 0.062(2) 0.0003(17) 0.0222(18) -0.0055(19)
C6 0.064(2) 0.048(2) 0.057(2) 0.0022(15) 0.0207(16) -0.0018(17)
C7 0.090(3) 0.070(3) 0.083(3) 0.001(2) 0.049(3) 0.002(2)
C8 0.070(2) 0.056(2) 0.069(2) -0.0113(18) 0.0287(19) -0.006(2)
C9 0.078(3) 0.079(3) 0.084(3) 0.009(2) 0.025(2) -0.023(2)
C10 0.132(5) 0.094(4) 0.210(7) 0.042(4) 0.041(5) -0.028(4)
C11 0.319(12) 0.182(7) 0.336(12) -0.128(8) 0.275(11) -0.167(8)
C12 0.123(5) 0.166(6) 0.135(5) 0.015(4) 0.002(4) -0.077(4)
C13 0.065(2) 0.0454(19) 0.0564(19) -0.0093(15) 0.0184(16) -0.0028(17)
C14 0.066(3) 0.050(2) 0.081(2) -0.0034(18) 0.0070(19) -0.0021(19)
C15 0.080(4) 0.070(3) 0.108(4) -0.006(3) -0.001(3) 0.006(3)
C16 0.060(3) 0.112(4) 0.126(4) -0.036(4) 0.015(3) 0.007(3)
C17 0.073(3) 0.116(4) 0.092(3) -0.023(3) 0.035(3) -0.017(3)
C18 0.066(3) 0.078(3) 0.067(2) -0.0051(19) 0.0258(19) -0.007(2)
C19 0.075(3) 0.052(2) 0.076(2) 0.0120(18) 0.041(2) 0.011(2)
C20 0.109(4) 0.052(3) 0.124(4) 0.003(2) 0.067(3) 0.004(2)
C21 0.162(6) 0.053(3) 0.212(7) 0.015(4) 0.127(6) 0.011(4)
C22 0.151(7) 0.087(5) 0.250(9) 0.072(5) 0.139(7) 0.057(5)
C23 0.093(4) 0.128(5) 0.157(5) 0.071(4) 0.071(4) 0.048(4)
C24 0.074(3) 0.086(3) 0.092(3) 0.030(2) 0.040(2) 0.023(2)
C25 0.146(5) 0.101(4) 0.100(4) -0.042(3) 0.053(3) -0.007(3)
C26 0.104(3) 0.093(3) 0.084(3) -0.017(2) 0.058(3) -0.015(3)

loop_
_atom_type_symbol
_atom_type_description
_atom_type_scat_dispersion_real
_atom_type_scat_dispersion_imag
_atom_type_scat_source
C C 0.0033 0.0016 'International Tables Vol C Tables 4.2.6.8 and 6.1.1.4'
H H 0.0000 0.0000 'International Tables Vol C Tables 4.2.6.8 and 6.1.1.4'
N N 0.0061 0.0033 'International Tables Vol C Tables 4.2.6.8 and 6.1.1.4'
O O 0.0106 0.0060 'International Tables Vol C Tables 4.2.6.8 and 6.1.1.4'

loop_
_diffrn_radiation_wavelength
0.71073

loop_
_geom_angle_atom_site_label_1
_geom_angle_atom_site_label_2
_geom_angle_atom_site_label_3
_geom_angle
C7 O2 C25 117.2(4)
C8 O4 C26 115.9(3)
C1 N1 C13 119.6(3)
C1 N1 C19 118.8(3)
C13 N1 C19 121.5(3)
C2 C1 C6 117.4(3)
C2 C1 N1 120.9(3)
C6 C1 N1 121.7(3)
C3 C2 C1 120.7(3)
C3 C2 C7 116.3(3)
C1 C2 C7 123.0(3)
C2 C3 C4 122.7(3)
C3 C4 C5 115.8(3)
C3 C4 C9 123.2(4)
C5 C4 C9 121.0(4)
C6 C5 C4 122.9(3)
C5 C6 C1 120.3(3)
C5 C6 C8 116.2(3)
C1 C6 C8 123.5(3)
O1 C7 O2 123.4(4)
O1 C7 C2 124.1(5)
O2 C7 C2 112.4(4)
O3 C8 O4 124.1(3)
O3 C8 C6 123.3(4)
O4 C8 C6 112.6(3)
C11 C9 C12 111.9(6)
C11 C9 C4 112.3(4)
C12 C9 C4 109.4(4)
C11 C9 C10 107.7(6)
C12 C9 C10 105.8(5)
C4 C9 C10 109.4(4)
C18 C13 C14 119.7(4)
C18 C13 N1 120.7(3)
C14 C13 N1 119.6(3)
C15 C14 C13 119.4(4)
C16 C15 C14 121.2(5)
C15 C16 C17 119.1(5)
C16 C17 C18 120.2(5)
C13 C18 C17 120.4(4)
C24 C19 C20 119.7(4)
C24 C19 N1 120.3(4)
C20 C19 N1 119.9(4)
C21 C20 C19 120.3(5)
C22 C21 C20 119.2(6)
C23 C22 C21 120.9(6)
C22 C23 C24 120.2(6)
C19 C24 C23 119.6(5)
C2 C3 H3 118.7
C4 C3 H3 118.7
C6 C5 H5 118.5
C4 C5 H5 118.5
C9 C10 H10A 109.5
C9 C10 H10B 109.5
H10A C10 H10B 109.5
C9 C10 H10C 109.5
H10A C10 H10C 109.5
H10B C10 H10C 109.5
C9 C11 H11A 109.5
C9 C11 H11B 109.5
H11A C11 H11B 109.5
C9 C11 H11C 109.5
H11A C11 H11C 109.5
H11B C11 H11C 109.5
C9 C12 H12A 109.5
C9 C12 H12B 109.5
H12A C12 H12B 109.5
C9 C12 H12C 109.5
H12A C12 H12C 109.5
H12B C12 H12C 109.5
C15 C14 H14 120.3
C13 C14 H14 120.3
C16 C15 H15 119.4
C14 C15 H15 119.4
C15 C16 H16 120.4
C17 C16 H16 120.4
C16 C17 H17 119.9
C18 C17 H17 119.9
C13 C18 H18 119.8
C17 C18 H18 119.8
C21 C20 H20 119.8
C19 C20 H20 119.8
C22 C21 H21 120.4
C20 C21 H21 120.4
C23 C22 H22 119.5
C21 C22 H22 119.5
C22 C23 H23 119.9
C24 C23 H23 119.9
C19 C24 H24 120.2
C23 C24 H24 120.2
O2 C25 H25A 109.5
O2 C25 H25B 109.5
H25A C25 H25B 109.5
O2 C25 H25C 109.5
H25A C25 H25C 109.5
H25B C25 H25C 109.5
O4 C26 H26A 109.5
O4 C26 H26B 109.5
H26A C26 H26B 109.5
O4 C26 H26C 109.5
H26A C26 H26C 109.5
H26B C26 H26C 109.5

loop_
_geom_bond_atom_site_label_1
_geom_bond_atom_site_label_2
_geom_bond_distance
O1 C7 1.189(5)
O2 C7 1.325(5)
O2 C25 1.446(5)
O3 C8 1.196(4)
O4 C8 1.326(4)
O4 C26 1.453(4)
N1 C1 1.412(4)
N1 C13 1.413(4)
N1 C19 1.420(4)
C1 C2 1.393(4)
C1 C6 1.404(4)
C2 C3 1.387(5)
C2 C7 1.503(5)
C3 C4 1.387(5)
C4 C5 1.393(5)
C4 C9 1.527(5)
C5 C6 1.382(5)
C6 C8 1.498(5)
C9 C11 1.468(7)
C9 C12 1.512(7)
C9 C10 1.532(7)
C13 C18 1.377(5)
C13 C14 1.382(5)
C14 C15 1.378(6)
C15 C16 1.376(7)
C16 C17 1.376(7)
C17 C18 1.381(6)
C19 C24 1.377(6)
C19 C20 1.385(6)
C20 C21 1.380(7)
C21 C22 1.374(10)
C22 C23 1.363(10)
C23 C24 1.386(7)
C3 H3 0.9300
C5 H5 0.9300
C10 H10A 0.9600
C10 H10B 0.9600
C10 H10C 0.9600
C11 H11A 0.9600
C11 H11B 0.9600
C11 H11C 0.9600
C12 H12A 0.9600
C12 H12B 0.9600
C12 H12C 0.9600
C14 H14 0.9300
C15 H15 0.9300
C16 H16 0.9300
C17 H17 0.9300
C18 H18 0.9300
C20 H20 0.9300
C21 H21 0.9300
C22 H22 0.9300
C23 H23 0.9300
C24 H24 0.9300
C25 H25A 0.9600
C25 H25B 0.9600
C25 H25C 0.9600
C26 H26A 0.9600
C26 H26B 0.9600
C26 H26C 0.9600

loop_
_cod_related_entry_id
_cod_related_entry_database
_cod_related_entry_code
1 ChemSpider 9233979
